data_4023193
loop_
_publ_author_name
'Christian Roussel'
'Nicolas Vanthuyne'
'Mohamed Bouchekara'
'Ayada Djafri'
'Jos\'e Elguero'
'Ibon Alkorta'

_publ_section_title
;
 Atropisomerism in the 2-Arylimino-N-(2-hydroxyphenyl)thiazoline
 Series: Influence of Hydrogen Bonding on the Racemization Process
;
_journal_name_full 'Journal of Organic Chemistry'
_journal_page_first 403
_journal_page_last 411
_journal_paper_doi 10.1021/jo701756u
_journal_volume 73
_journal_year 2008
_chemical_formula_sum 'C19 H18 N2 O2 S'
_chemical_formula_weight 338.41
_chemical_name_systematic
; 
 ? 
;
_space_group_IT_number 14
_symmetry_cell_setting monoclinic
_symmetry_space_group_name_Hall '-P 2yn'
_symmetry_space_group_name_H-M 'P 1 21/n 1'
_atom_sites_solution_hydrogens geom
_atom_sites_solution_primary direct
_atom_sites_solution_secondary difmap
_audit_creation_method SHELXL-97
_cell_angle_alpha 90
_cell_angle_beta 93.455(2)
_cell_angle_gamma 90.
_cell_formula_units_Z 4
_cell_length_a 9.6170(6)
_cell_length_b 7.2900(2)
_cell_length_c 23.937(1)
_cell_measurement_reflns_used 3363
_cell_measurement_temperature 293(2)
_cell_measurement_theta_max 26.33
_cell_measurement_theta_min 2.12
_cell_volume 1675.1(1)
_computing_cell_refinement 'Denzo and Scalepak (Otwinowski&Minor, 1997)'
_computing_data_collection 'KappaCCD (Nonius, 1998)'
_computing_data_reduction 'Denzo and Scalepak (Otwinowski&Minor, 1997)'
_computing_publication_material 'SHELXL-97 (Sheldrick, 1997)'
_computing_structure_refinement 'SHELXL-97 (Sheldrick, 1997)'
_computing_structure_solution 'SIR92 (Altomare et al., 1994)'
_diffrn_ambient_temperature 293(2)
_diffrn_measured_fraction_theta_full 0.924
_diffrn_measured_fraction_theta_max 0.924
_diffrn_measurement_device_type KappaCCD
_diffrn_measurement_method 'Phi scan'
_diffrn_radiation_monochromator graphite
_diffrn_radiation_source 'fine-focus sealed tube'
_diffrn_radiation_type MoK\a
_diffrn_radiation_wavelength 0.71073
_diffrn_reflns_av_R_equivalents 0.0000
_diffrn_reflns_av_sigmaI/netI 0.0311
_diffrn_reflns_limit_h_max 11
_diffrn_reflns_limit_h_min 0
_diffrn_reflns_limit_k_max 8
_diffrn_reflns_limit_k_min 0
_diffrn_reflns_limit_l_max 29
_diffrn_reflns_limit_l_min -29
_diffrn_reflns_number 3139
_diffrn_reflns_theta_full 26.33
_diffrn_reflns_theta_max 26.33
_diffrn_reflns_theta_min 2.24
_exptl_absorpt_coefficient_mu 0.207
_exptl_absorpt_correction_type none
_exptl_crystal_colour colorless
_exptl_crystal_density_diffrn 1.342
_exptl_crystal_density_method 'not measured'
_exptl_crystal_description prism
_exptl_crystal_F_000 712
_exptl_crystal_size_max .5
_exptl_crystal_size_mid .3
_exptl_crystal_size_min .15
_refine_diff_density_max 0.305
_refine_diff_density_min -0.450
_refine_diff_density_rms 0.114
_refine_ls_extinction_method none
_refine_ls_goodness_of_fit_ref 1.181
_refine_ls_hydrogen_treatment mixed
_refine_ls_matrix_type full
_refine_ls_number_parameters 217
_refine_ls_number_reflns 3139
_refine_ls_number_restraints 0
_refine_ls_restrained_S_all 1.181
_refine_ls_R_factor_all 0.0576
_refine_ls_R_factor_gt 0.0437
_refine_ls_shift/su_max 0.001
_refine_ls_shift/su_mean 0.000
_refine_ls_structure_factor_coef Fsqd
_refine_ls_weighting_details 'calc w=1/[\s^2^(Fo^2^)+(0.0745P)^2^+0.5276P] where P=(Fo^2^+2Fc^2^)/3'
_refine_ls_weighting_scheme calc
_refine_ls_wR_factor_gt 0.1266
_refine_ls_wR_factor_ref 0.1495
_reflns_number_gt 2720
_reflns_number_total 3139
_reflns_threshold_expression >2sigma(I)
_cod_data_source_file jo701756u-File003.cif
_cod_data_source_block shelxl
_cod_original_sg_symbol_H-M 'P 21/n'
_cod_database_code 4023193

loop_
_symmetry_equiv_pos_as_xyz
'x, y, z'
'-x+1/2, y+1/2, -z+1/2'
'-x, -y, -z'
'x-1/2, -y-1/2, z-1/2'

loop_
_atom_site_label
_atom_site_type_symbol
_atom_site_fract_x
_atom_site_fract_y
_atom_site_fract_z
_atom_site_U_iso_or_equiv
_atom_site_adp_type
_atom_site_occupancy
_atom_site_symmetry_multiplicity
_atom_site_calc_flag
_atom_site_refinement_flags
_atom_site_disorder_assembly
_atom_site_disorder_group
S1 S 0.67385(7) 0.24657(8) 0.40306(2) 0.0537(2) Uani 1 1 d . . .
O1 O 0.48770(16) -0.2887(2) 0.43740(7) 0.0487(4) Uani 1 1 d . . .
O2 O 0.35137(14) -0.04549(19) 0.32220(6) 0.0426(4) Uani 1 1 d . . .
N1 N 0.65264(18) -0.1040(2) 0.36240(7) 0.0399(4) Uani 1 1 d . . .
N2 N 0.58965(16) 0.1456(2) 0.30390(7) 0.0348(4) Uani 1 1 d . . .
C1 C 0.7101(2) -0.1639(3) 0.41500(8) 0.0398(5) Uani 1 1 d . . .
C2 C 0.8517(2) -0.1468(3) 0.42960(10) 0.0520(6) Uani 1 1 d . . .
H2 H 0.9178 -0.0762 0.4010 0.062 Uiso 1 1 d R . .
C3 C 0.9095(3) -0.2246(4) 0.47845(11) 0.0598(6) Uani 1 1 d . . .
H3 H 1.0212 -0.2146 0.4911 0.072 Uiso 1 1 d R . .
C4 C 0.8270(3) -0.3209(4) 0.51324(10) 0.0589(6) Uani 1 1 d . . .
H4 H 0.8659 -0.3806 0.5514 0.071 Uiso 1 1 d R . .
C5 C 0.6851(3) -0.3373(3) 0.50008(9) 0.0517(6) Uani 1 1 d . . .
H5 H 0.6234 -0.4186 0.5273 0.062 Uiso 1 1 d R . .
C6 C 0.6270(2) -0.2586(3) 0.45147(9) 0.0407(5) Uani 1 1 d . . .
C7 C 0.3977(2) -0.1318(3) 0.44062(9) 0.0479(5) Uani 1 1 d . . .
H7A H 0.4550 -0.0307 0.4285 0.057 Uiso 1 1 d R . .
H7B H 0.3736 -0.1124 0.4799 0.057 Uiso 1 1 d R . .
C8 C 0.2661(2) -0.1715(3) 0.40518(11) 0.0522(6) Uani 1 1 d . . .
H8A H 0.2031 -0.0489 0.4128 0.063 Uiso 1 1 d R . .
H8B H 0.2212 -0.2850 0.4206 0.063 Uiso 1 1 d R . .
C9 C 0.2898(2) -0.2078(3) 0.34472(10) 0.0464(5) Uani 1 1 d . . .
H9A H 0.2011 -0.2421 0.3211 0.056 Uiso 1 1 d R . .
H9B H 0.3630 -0.3180 0.3371 0.056 Uiso 1 1 d R . .
C10 C 0.40231(19) -0.0626(3) 0.27060(8) 0.0356(4) Uani 1 1 d . . .
C11 C 0.3387(2) -0.1661(3) 0.22758(10) 0.0451(5) Uani 1 1 d . . .
H11 H 0.2552 -0.2364 0.2361 0.054 Uiso 1 1 d R . .
C12 C 0.3912(3) -0.1685(3) 0.17519(10) 0.0531(6) Uani 1 1 d . . .
H12 H 0.3399 -0.2426 0.1441 0.064 Uiso 1 1 d R . .
C13 C 0.5094(2) -0.0685(3) 0.16475(9) 0.0522(6) Uani 1 1 d . . .
H13 H 0.5584 -0.0741 0.1244 0.063 Uiso 1 1 d R . .
C14 C 0.5760(2) 0.0321(3) 0.20781(9) 0.0430(5) Uani 1 1 d . . .
H14 H 0.6652 0.1220 0.2008 0.052 Uiso 1 1 d R . .
C15 C 0.52323(18) 0.0363(2) 0.26015(8) 0.0336(4) Uani 1 1 d . . .
C16 C 0.5856(2) 0.3389(3) 0.30368(9) 0.0405(5) Uani 1 1 d . . .
C17 C 0.6243(2) 0.4106(3) 0.35299(10) 0.0519(6) Uani 1 1 d . . .
H17 H 0.6342 0.5414 0.3596 0.062 Uiso 1 1 d R . .
C18 C 0.63888(19) 0.0688(3) 0.35399(8) 0.0352(4) Uani 1 1 d . . .
C19 C 0.5510(3) 0.4442(3) 0.25152(12) 0.0562(6) Uani 1 1 d . . .
H19A H 0.5599 0.5791 0.2619 0.067 Uiso 1 1 d R . .
H19B H 0.4591 0.4274 0.2363 0.067 Uiso 1 1 d R . .
H19C H 0.6217 0.4207 0.2199 0.067 Uiso 1 1 d R . .

loop_
_atom_site_aniso_label
_atom_site_aniso_U_11
_atom_site_aniso_U_22
_atom_site_aniso_U_33
_atom_site_aniso_U_23
_atom_site_aniso_U_13
_atom_site_aniso_U_12
S1 0.0819(5) 0.0446(4) 0.0354(3) -0.0112(2) 0.0103(3) -0.0225(3)
O1 0.0519(9) 0.0409(8) 0.0524(9) 0.0041(6) -0.0048(7) -0.0089(6)
O2 0.0462(8) 0.0355(8) 0.0474(9) 0.0012(6) 0.0128(6) -0.0041(6)
N1 0.0550(10) 0.0348(9) 0.0292(8) -0.0003(6) -0.0033(7) -0.0072(7)
N2 0.0419(8) 0.0280(8) 0.0346(8) -0.0013(6) 0.0036(6) -0.0053(6)
C1 0.0547(12) 0.0349(11) 0.0293(9) -0.0029(7) -0.0025(8) -0.0070(8)
C2 0.0524(13) 0.0612(15) 0.0419(12) 0.0004(10) -0.0016(9) -0.0105(10)
C3 0.0543(14) 0.0746(17) 0.0488(14) 0.0026(12) -0.0096(11) -0.0036(12)
C4 0.0690(15) 0.0671(16) 0.0389(12) 0.0078(11) -0.0115(11) 0.0006(12)
C5 0.0669(14) 0.0514(14) 0.0363(11) 0.0076(9) -0.0015(10) -0.0071(10)
C6 0.0510(11) 0.0373(11) 0.0331(10) -0.0019(7) -0.0028(8) -0.0084(8)
C7 0.0575(12) 0.0497(13) 0.0379(11) -0.0013(9) 0.0148(9) -0.0061(10)
C8 0.0421(11) 0.0559(14) 0.0603(15) 0.0127(11) 0.0157(10) -0.0053(9)
C9 0.0396(10) 0.0459(12) 0.0529(13) 0.0112(9) -0.0033(9) -0.0144(9)
C10 0.0364(9) 0.0299(10) 0.0401(10) 0.0004(7) -0.0005(8) 0.0041(7)
C11 0.0435(11) 0.0388(12) 0.0516(13) -0.0024(9) -0.0084(9) -0.0029(8)
C12 0.0608(14) 0.0517(14) 0.0448(12) -0.0088(10) -0.0148(10) 0.0044(10)
C13 0.0575(13) 0.0648(15) 0.0338(11) -0.0053(10) -0.0025(9) 0.0080(11)
C14 0.0429(10) 0.0506(12) 0.0355(11) 0.0013(8) 0.0018(8) 0.0060(9)
C15 0.0359(9) 0.0303(10) 0.0341(9) -0.0004(7) -0.0014(7) 0.0029(7)
C16 0.0398(10) 0.0299(10) 0.0528(12) 0.0007(8) 0.0120(9) -0.0048(7)
C17 0.0686(14) 0.0306(11) 0.0580(14) -0.0087(9) 0.0162(11) -0.0116(10)
C18 0.0404(10) 0.0366(11) 0.0291(9) -0.0042(7) 0.0060(7) -0.0102(7)
C19 0.0550(13) 0.0393(13) 0.0730(17) 0.0127(11) -0.0065(11) -0.0027(9)

loop_
_atom_type_symbol
_atom_type_description
_atom_type_scat_dispersion_real
_atom_type_scat_dispersion_imag
_atom_type_scat_source
C C 0.0033 0.0016 'International Tables Vol C Tables 4.2.6.8 and 6.1.1.4'
H H 0.0000 0.0000 'International Tables Vol C Tables 4.2.6.8 and 6.1.1.4'
S S 0.1246 0.1234 'International Tables Vol C Tables 4.2.6.8 and 6.1.1.4'
O O 0.0106 0.0060 'International Tables Vol C Tables 4.2.6.8 and 6.1.1.4'
N N 0.0061 0.0033 'International Tables Vol C Tables 4.2.6.8 and 6.1.1.4'

loop_
_geom_angle_atom_site_label_1
_geom_angle_atom_site_label_2
_geom_angle_atom_site_label_3
_geom_angle
_geom_angle_site_symmetry_1
_geom_angle_site_symmetry_3
_geom_angle_publ_flag
C17 S1 C18 90.74(10) . . ?
C6 O1 C7 116.02(16) . . ?
C10 O2 C9 116.24(16) . . ?
C18 N1 C1 118.35(17) . . ?
C18 N2 C16 114.62(16) . . ?
C18 N2 C15 121.50(15) . . ?
C16 N2 C15 122.80(16) . . ?
C2 C1 C6 118.32(19) . . ?
C2 C1 N1 121.36(19) . . ?
C6 C1 N1 120.03(18) . . ?
C3 C2 C1 120.8(2) . . ?
C3 C2 H2 120.3 . . ?
C1 C2 H2 118.9 . . ?
C4 C3 C2 120.2(2) . . ?
C4 C3 H3 117.1 . . ?
C2 C3 H3 122.7 . . ?
C3 C4 C5 120.1(2) . . ?
C3 C4 H4 123.0 . . ?
C5 C4 H4 116.8 . . ?
C6 C5 C4 119.8(2) . . ?
C6 C5 H5 121.6 . . ?
C4 C5 H5 118.6 . . ?
O1 C6 C5 118.43(18) . . ?
O1 C6 C1 120.58(18) . . ?
C5 C6 C1 120.8(2) . . ?
O1 C7 C8 107.70(18) . . ?
O1 C7 H7A 103.4 . . ?
C8 C7 H7A 116.6 . . ?
O1 C7 H7B 109.9 . . ?
C8 C7 H7B 108.9 . . ?
H7A C7 H7B 110.1 . . ?
C9 C8 C7 113.83(18) . . ?
C9 C8 H8A 114.8 . . ?
C7 C8 H8A 101.6 . . ?
C9 C8 H8B 107.5 . . ?
C7 C8 H8B 108.2 . . ?
H8A C8 H8B 110.6 . . ?
O2 C9 C8 107.79(18) . . ?
O2 C9 H9A 109.9 . . ?
C8 C9 H9A 113.8 . . ?
O2 C9 H9B 105.0 . . ?
C8 C9 H9B 115.3 . . ?
H9A C9 H9B 104.6 . . ?
O2 C10 C11 123.77(18) . . ?
O2 C10 C15 117.52(17) . . ?
C11 C10 C15 118.67(19) . . ?
C12 C11 C10 120.8(2) . . ?
C12 C11 H11 121.9 . . ?
C10 C11 H11 117.3 . . ?
C11 C12 C13 120.4(2) . . ?
C11 C12 H12 118.8 . . ?
C13 C12 H12 120.7 . . ?
C12 C13 C14 119.4(2) . . ?
C12 C13 H13 122.6 . . ?
C14 C13 H13 117.9 . . ?
C15 C14 C13 120.4(2) . . ?
C15 C14 H14 117.2 . . ?
C13 C14 H14 122.1 . . ?
C14 C15 C10 120.30(18) . . ?
C14 C15 N2 120.19(17) . . ?
C10 C15 N2 119.49(17) . . ?
C17 C16 N2 112.7(2) . . ?
C17 C16 C19 125.6(2) . . ?
N2 C16 C19 121.62(19) . . ?
C16 C17 S1 113.19(17) . . ?
C16 C17 H17 123.6 . . ?
S1 C17 H17 122.8 . . ?
N1 C18 N2 124.19(17) . . ?
N1 C18 S1 127.06(15) . . ?
N2 C18 S1 108.73(14) . . ?
C16 C19 H19A 106.4 . . ?
C16 C19 H19B 114.4 . . ?
H19A C19 H19B 106.4 . . ?
C16 C19 H19C 113.2 . . ?
H19A C19 H19C 106.5 . . ?
H19B C19 H19C 109.3 . . ?

loop_
_geom_bond_atom_site_label_1
_geom_bond_atom_site_label_2
_geom_bond_distance
_geom_bond_site_symmetry_2
_geom_bond_publ_flag
S1 C17 1.739(3) . ?
S1 C18 1.7678(19) . ?
O1 C6 1.379(3) . ?
O1 C7 1.439(3) . ?
O2 C10 1.362(2) . ?
O2 C9 1.442(2) . ?
N1 C18 1.281(3) . ?
N1 C1 1.413(3) . ?
N2 C18 1.381(2) . ?
N2 C16 1.410(3) . ?
N2 C15 1.435(2) . ?
C1 C2 1.391(3) . ?
C1 C6 1.401(3) . ?
C2 C3 1.386(3) . ?
C2 H2 1.0910 . ?
C3 C4 1.376(4) . ?
C3 H3 1.1009 . ?
C4 C5 1.388(4) . ?
C4 H4 1.0596 . ?
C5 C6 1.385(3) . ?
C5 H5 1.0830 . ?
C7 C8 1.509(3) . ?
C7 H7A 0.9755 . ?
C7 H7B 0.9914 . ?
C8 C9 1.502(3) . ?
C8 H8A 1.1016 . ?
C8 H8B 1.0131 . ?
C9 H9A 1.0259 . ?
C9 H9B 1.0902 . ?
C10 C11 1.389(3) . ?
C10 C15 1.403(3) . ?
C11 C12 1.380(3) . ?
C11 H11 0.9843 . ?
C12 C13 1.385(4) . ?
C12 H12 1.0227 . ?
C13 C14 1.390(3) . ?
C13 H13 1.1011 . ?
C14 C15 1.380(3) . ?
C14 H14 1.1006 . ?
C16 C17 1.324(3) . ?
C16 C19 1.486(3) . ?
C17 H17 0.9707 . ?
C19 H19A 1.0166 . ?
C19 H19B 0.9436 . ?
C19 H19C 1.0604 . ?
